data_4333962
loop_
_publ_author_name
'Daniel M. Zink'
'Michael B\"achle'
'Thomas Baumann'
'Martin Nieger'
'Michael K\"uhn'
'Cong Wang'
'Wim Klopper'
'Uwe Monkowius'
'Thomas Hofbeck'
'Hartmut Yersin'
'Stefan Br\"ase'

_publ_contact_author
;
        Martin Nieger
        Laboratory of Inorganic Chemistry
        Department of Chemistry
        Universitity of Helsinki
        P.O. Box 55
        FIN-00014 University of Helsinki
        Finland
;
_publ_contact_author_email martin.nieger@helsinki.fi
_publ_contact_author_fax '++358 9 191 50198'
_publ_contact_author_phone '++358 9 191 50192'
_publ_section_title
;
 Synthesis, Structure, and Characterization of Dinuclear Copper(I) Halide
 Complexes with P^N Ligands Featuring Exciting Photoluminescence
 Properties
;
_journal_name_full 'Inorganic Chemistry'
_journal_page_first 2292
_journal_page_last 2305
_journal_paper_doi 10.1021/ic300979c
_journal_volume 52
_journal_year 2013
_chemical_formula_moiety 'C54 H48 Cu I N3 P3, 0.5 (C H2 Cl2)'
_chemical_formula_sum 'C54.5 H49 Cl Cu I N3 P3'
_chemical_formula_weight 1064.77
_chemical_name_systematic
; 
 ? 
;
_space_group_IT_number 2
_symmetry_cell_setting triclinic
_symmetry_space_group_name_Hall '-P 1'
_symmetry_space_group_name_H-M 'P -1'
_atom_sites_solution_hydrogens geom
_atom_sites_solution_primary direct
_atom_sites_solution_secondary difmap
_audit_creation_method SHELXL-97
_cell_angle_alpha 88.35(1)
_cell_angle_beta 88.66(1)
_cell_angle_gamma 60.52(1)
_cell_formula_units_Z 2
_cell_length_a 13.406(1)
_cell_length_b 13.569(1)
_cell_length_c 15.777(1)
_cell_measurement_reflns_used 89
_cell_measurement_temperature 123(2)
_cell_measurement_theta_max 25.0
_cell_measurement_theta_min 2.5
_cell_volume 2497.2(4)
_computing_cell_refinement EVALCCD
_computing_data_collection Collcet
_computing_data_reduction EVALCCD
_computing_molecular_graphics XP
_computing_publication_material 'SHELXL-97 (Sheldrick, 1997)'
_computing_structure_refinement 'SHELXL-97 (Sheldrick, 1997)'
_computing_structure_solution 'SHELXS-97 (Sheldrick, 1990)'
_diffrn_ambient_temperature 123(2)
_diffrn_measured_fraction_theta_full 0.993
_diffrn_measured_fraction_theta_max 0.993
_diffrn_measurement_device_type 'Bruker-Nonius KappaCCD'
_diffrn_measurement_method 'rotation in phi and omega, 2 deg.'
_diffrn_radiation_monochromator graphite
_diffrn_radiation_source 'fine-focus sealed tube'
_diffrn_radiation_type MoK\a
_diffrn_radiation_wavelength 0.71073
_diffrn_reflns_av_R_equivalents 0.0657
_diffrn_reflns_av_sigmaI/netI 0.0857
_diffrn_reflns_limit_h_max 17
_diffrn_reflns_limit_h_min -17
_diffrn_reflns_limit_k_max 17
_diffrn_reflns_limit_k_min -17
_diffrn_reflns_limit_l_max 20
_diffrn_reflns_limit_l_min -20
_diffrn_reflns_number 32817
_diffrn_reflns_theta_full 27.48
_diffrn_reflns_theta_max 27.48
_diffrn_reflns_theta_min 3.00
_exptl_absorpt_coefficient_mu 1.244
_exptl_absorpt_correction_T_max 0.9422
_exptl_absorpt_correction_T_min 0.6755
_exptl_absorpt_correction_type multi-scan
_exptl_absorpt_process_details 'SADABS (Sheldrick, 2008)'
_exptl_crystal_colour yellow
_exptl_crystal_density_diffrn 1.416
_exptl_crystal_density_meas ?
_exptl_crystal_description blocks
_exptl_crystal_F_000 1082
_exptl_crystal_size_max 0.15
_exptl_crystal_size_mid 0.10
_exptl_crystal_size_min 0.05
_refine_diff_density_max 1.105
_refine_diff_density_min -1.310
_refine_diff_density_rms 0.121
_refine_ls_extinction_method none
_refine_ls_goodness_of_fit_ref 1.018
_refine_ls_hydrogen_treatment constr
_refine_ls_matrix_type full
_refine_ls_number_parameters 505
_refine_ls_number_reflns 11397
_refine_ls_number_restraints 188
_refine_ls_restrained_S_all 1.036
_refine_ls_R_factor_all 0.1025
_refine_ls_R_factor_gt 0.0600
_refine_ls_shift/su_max 0.001
_refine_ls_shift/su_mean 0.000
_refine_ls_structure_factor_coef Fsqd
_refine_ls_weighting_details 'calc w=1/[\s^2^(Fo^2^)+(0.0720P)^2^+4.1200P] where P=(Fo^2^+2Fc^2^)/3'
_refine_ls_weighting_scheme calc
_refine_ls_wR_factor_gt 0.1377
_refine_ls_wR_factor_ref 0.1569
_reflns_number_gt 7633
_reflns_number_total 11397
_reflns_threshold_expression >2sigma(I)
_cod_data_source_file ic300979c_si_002_10.cif
_cod_data_source_block sb191_d_compound_12-I
_cod_depositor_comments
;
The following automatic conversions were performed:

'_exptl_crystal_density_meas' value 'none' was changed to '?' - the
value is perceived as not measured.

Automatic conversion script
Id: cif_fix_values 3008 2015-01-20 13:52:24Z robertas 
;
_cod_original_cell_volume 2497.2(3)
_cod_original_formula_sum 'C54.50 H49 Cl Cu I N3 P3'
_cod_database_code 4333962

loop_
_symmetry_equiv_pos_as_xyz
'x, y, z'
'-x, -y, -z'

loop_
_atom_site_label
_atom_site_type_symbol
_atom_site_fract_x
_atom_site_fract_y
_atom_site_fract_z
_atom_site_U_iso_or_equiv
_atom_site_adp_type
_atom_site_occupancy
_atom_site_symmetry_multiplicity
_atom_site_calc_flag
_atom_site_refinement_flags
_atom_site_disorder_assembly
_atom_site_disorder_group
I1 I 0.67383(3) 0.66025(3) 0.96274(2) 0.03389(12) Uani 1 1 d . . .
Cu1 Cu 0.67372(5) 0.66817(5) 0.79367(4) 0.02425(15) Uani 1 1 d . A .
P1 P 0.48272(11) 0.78450(11) 0.76353(10) 0.0322(3) Uani 1 1 d . . .
C1 C 0.4481(4) 0.9285(4) 0.7916(3) 0.0368(13) Uani 1 1 d D A .
N2 N 0.4695(4) 0.9884(4) 0.7330(3) 0.0331(10) Uani 1 1 d D . .
C3 C 0.4582(5) 1.0890(4) 0.7542(3) 0.0363(12) Uani 1 1 d D A .
C4 C 0.4364(10) 1.1298(8) 0.8359(4) 0.0359(18) Uiso 0.530(5) 1 d PD A 1
H4 H 0.4285 1.2016 0.8478 0.043 Uiso 0.530(5) 1 calc PR A 1
C5 C 0.4266(10) 1.0624(7) 0.9002(5) 0.0392(19) Uiso 0.530(5) 1 d PD A 1
H5 H 0.4120 1.0865 0.9573 0.047 Uiso 0.530(5) 1 calc PR A 1
C6 C 0.4388(9) 0.9588(7) 0.8779(4) 0.0345(18) Uiso 0.530(5) 1 d PD A 1
H6 H 0.4410 0.9075 0.9211 0.041 Uiso 0.530(5) 1 calc PR A 1
C4' C 0.4070(11) 1.1347(8) 0.8318(5) 0.0359(18) Uiso 0.470(5) 1 d PD A 2
H4' H 0.3957 1.2070 0.8464 0.043 Uiso 0.470(5) 1 calc PR A 2
C5' C 0.3724(11) 1.0768(8) 0.8882(6) 0.0392(19) Uiso 0.470(5) 1 d PD A 2
H5' H 0.3401 1.1076 0.9418 0.047 Uiso 0.470(5) 1 calc PR A 2
C6' C 0.3856(10) 0.9727(8) 0.8650(5) 0.0345(18) Uiso 0.470(5) 1 d PD A 2
H6' H 0.3538 0.9347 0.8976 0.041 Uiso 0.470(5) 1 calc PR A 2
C7 C 0.4877(7) 1.1506(5) 0.6887(4) 0.0574(18) Uani 1 1 d . . .
H7A H 0.5407 1.0969 0.6471 0.086 Uiso 0.530(5) 1 calc PR A 1
H7B H 0.5242 1.1889 0.7154 0.086 Uiso 0.530(5) 1 calc PR A 1
H7C H 0.4179 1.2068 0.6600 0.086 Uiso 0.530(5) 1 calc PR A 1
H7D H 0.5407 1.0969 0.6471 0.086 Uiso 0.470(5) 1 calc PR A 2
H7E H 0.5242 1.1889 0.7154 0.086 Uiso 0.470(5) 1 calc PR A 2
H7F H 0.4179 1.2068 0.6600 0.086 Uiso 0.470(5) 1 calc PR A 2
C8 C 0.4381(5) 0.7958(5) 0.6533(4) 0.0380(13) Uani 1 1 d . A .
C9 C 0.4972(5) 0.7008(6) 0.6029(4) 0.0476(16) Uani 1 1 d . . .
H9 H 0.5597 0.6343 0.6262 0.057 Uiso 1 1 calc R A .
C10 C 0.4668(6) 0.7016(7) 0.5199(4) 0.0567(18) Uani 1 1 d . A .
H10 H 0.5086 0.6359 0.4868 0.068 Uiso 1 1 calc R . .
C11 C 0.3776(6) 0.7953(6) 0.4849(5) 0.062(2) Uani 1 1 d . . .
H11 H 0.3552 0.7945 0.4284 0.075 Uiso 1 1 calc R A .
C12 C 0.3198(8) 0.8918(7) 0.5326(6) 0.098(4) Uani 1 1 d . A .
H12 H 0.2590 0.9585 0.5081 0.117 Uiso 1 1 calc R . .
C13 C 0.3502(7) 0.8916(6) 0.6154(6) 0.088(3) Uani 1 1 d . . .
H13 H 0.3098 0.9587 0.6472 0.105 Uiso 1 1 calc R A .
C14 C 0.3740(5) 0.7735(6) 0.8365(5) 0.0323(14) Uiso 0.530(5) 1 d PGU A 1
C15 C 0.4009(5) 0.6724(6) 0.8789(6) 0.034(2) Uiso 0.530(5) 1 d PGU A 1
H15 H 0.4765 0.6100 0.8757 0.041 Uiso 0.530(5) 1 calc PR A 1
C16 C 0.3172(7) 0.6625(5) 0.9259(6) 0.041(2) Uiso 0.530(5) 1 d PGU A 1
H16 H 0.3356 0.5934 0.9549 0.049 Uiso 0.530(5) 1 calc PR A 1
C17 C 0.2065(6) 0.7539(6) 0.9306(5) 0.0376(15) Uiso 0.530(5) 1 d PGU A 1
H17 H 0.1493 0.7471 0.9628 0.045 Uiso 0.530(5) 1 calc PR A 1
C18 C 0.1796(4) 0.8550(5) 0.8882(5) 0.0442(15) Uiso 0.530(5) 1 d PGU A 1
H18 H 0.1040 0.9174 0.8914 0.053 Uiso 0.530(5) 1 calc PR A 1
C19 C 0.2633(6) 0.8648(5) 0.8411(5) 0.040(2) Uiso 0.530(5) 1 d PGU A 1
H19 H 0.2449 0.9339 0.8121 0.048 Uiso 0.530(5) 1 calc PR A 1
C14' C 0.3660(6) 0.7658(7) 0.8080(5) 0.0323(14) Uiso 0.470(5) 1 d PGU A 2
C15' C 0.3939(5) 0.6825(7) 0.8706(6) 0.030(2) Uiso 0.470(5) 1 d PGU A 2
H15' H 0.4719 0.6323 0.8840 0.036 Uiso 0.470(5) 1 calc PR A 2
C16' C 0.3076(8) 0.6725(7) 0.9138(6) 0.036(2) Uiso 0.470(5) 1 d PGU A 2
H16' H 0.3266 0.6156 0.9566 0.044 Uiso 0.470(5) 1 calc PR A 2
C17' C 0.1934(7) 0.7459(8) 0.8943(6) 0.047(2) Uiso 0.470(5) 1 d PGU A 2
H17' H 0.1345 0.7390 0.9238 0.056 Uiso 0.470(5) 1 calc PR A 2
C18' C 0.1656(5) 0.8292(7) 0.8317(6) 0.050(2) Uiso 0.470(5) 1 d PGU A 2
H18' H 0.0876 0.8793 0.8183 0.061 Uiso 0.470(5) 1 calc PR A 2
C19' C 0.2519(6) 0.8392(7) 0.7885(5) 0.045(2) Uiso 0.470(5) 1 d PGU A 2
H19' H 0.2329 0.8961 0.7457 0.054 Uiso 0.470(5) 1 calc PR A 2
P2 P 0.78534(10) 0.74778(10) 0.75145(8) 0.0252(3) Uani 1 1 d . . .
C20 C 0.9340(4) 0.6456(4) 0.7805(3) 0.0282(11) Uani 1 1 d . A .
N21 N 0.9845(3) 0.5542(4) 0.7323(3) 0.0312(9) Uani 1 1 d . . .
C22 C 1.0866(4) 0.4676(4) 0.7566(3) 0.0329(12) Uani 1 1 d . A .
C23 C 1.1387(4) 0.4704(5) 0.8309(4) 0.0376(13) Uani 1 1 d . . .
H23 H 1.2092 0.4071 0.8479 0.045 Uiso 1 1 calc R A .
C24 C 1.0875(5) 0.5654(5) 0.8796(4) 0.0444(14) Uani 1 1 d . A .
H24 H 1.1228 0.5690 0.9300 0.053 Uiso 1 1 calc R . .
C25 C 0.9832(5) 0.6565(5) 0.8543(4) 0.0407(13) Uani 1 1 d . . .
H25 H 0.9466 0.7238 0.8862 0.049 Uiso 1 1 calc R A .
C26 C 1.1380(5) 0.3662(5) 0.7015(4) 0.0429(14) Uani 1 1 d . . .
H26A H 1.0776 0.3651 0.6685 0.064 Uiso 1 1 calc R A .
H26B H 1.1755 0.2974 0.7371 0.064 Uiso 1 1 calc R . .
H26C H 1.1946 0.3696 0.6630 0.064 Uiso 1 1 calc R . .
C27 C 0.7895(4) 0.7751(4) 0.6374(3) 0.0294(11) Uani 1 1 d . A .
C28 C 0.6850(5) 0.8293(5) 0.5959(4) 0.0385(13) Uani 1 1 d . . .
H28 H 0.6164 0.8504 0.6273 0.046 Uiso 1 1 calc R A .
C29 C 0.6790(5) 0.8530(5) 0.5106(4) 0.0487(15) Uani 1 1 d . A .
H29 H 0.6066 0.8909 0.4837 0.058 Uiso 1 1 calc R . .
C30 C 0.7775(6) 0.8222(5) 0.4638(4) 0.0474(15) Uani 1 1 d . . .
H30 H 0.7734 0.8385 0.4046 0.057 Uiso 1 1 calc R A .
C31 C 0.8822(6) 0.7677(5) 0.5032(4) 0.0478(15) Uani 1 1 d . A .
H31 H 0.9505 0.7458 0.4710 0.057 Uiso 1 1 calc R . .
C32 C 0.8884(5) 0.7447(5) 0.5892(4) 0.0391(13) Uani 1 1 d . . .
H32 H 0.9610 0.7077 0.6159 0.047 Uiso 1 1 calc R A .
C33 C 0.7691(6) 0.8777(6) 0.7942(5) 0.0344(11) Uiso 0.530(5) 1 d PGU A 1
C34 C 0.8352(6) 0.9242(7) 0.7634(4) 0.042(2) Uiso 0.530(5) 1 d PGU A 1
H34 H 0.8846 0.8920 0.7159 0.050 Uiso 0.530(5) 1 calc PR A 1
C35 C 0.8291(6) 1.0178(7) 0.8021(5) 0.045(2) Uiso 0.530(5) 1 d PGU A 1
H35 H 0.8743 1.0495 0.7811 0.054 Uiso 0.530(5) 1 calc PR A 1
C36 C 0.7568(7) 1.0649(6) 0.8716(5) 0.0472(13) Uiso 0.530(5) 1 d PGU A 1
H36 H 0.7526 1.1289 0.8981 0.057 Uiso 0.530(5) 1 calc PR A 1
C37 C 0.6906(6) 1.0185(7) 0.9024(5) 0.047(2) Uiso 0.530(5) 1 d PGU A 1
H37 H 0.6412 1.0507 0.9500 0.056 Uiso 0.530(5) 1 calc PR A 1
C38 C 0.6968(6) 0.9249(6) 0.8637(5) 0.0371(19) Uiso 0.530(5) 1 d PGU A 1
H38 H 0.6515 0.8931 0.8848 0.045 Uiso 0.530(5) 1 calc PR A 1
C33' C 0.7651(8) 0.8804(6) 0.7997(5) 0.0344(11) Uiso 0.470(5) 1 d PGU A 2
C34' C 0.7808(8) 0.9595(7) 0.7519(4) 0.040(2) Uiso 0.470(5) 1 d PGU A 2
H34' H 0.7938 0.9506 0.6925 0.048 Uiso 0.470(5) 1 calc PR A 2
C35' C 0.7774(8) 1.0516(7) 0.7910(5) 0.044(2) Uiso 0.470(5) 1 d PGU A 2
H35' H 0.7881 1.1056 0.7583 0.053 Uiso 0.470(5) 1 calc PR A 2
C36' C 0.7584(8) 1.0646(6) 0.8780(5) 0.0472(13) Uiso 0.470(5) 1 d PGU A 2
H36' H 0.7561 1.1276 0.9047 0.057 Uiso 0.470(5) 1 calc PR A 2
C37' C 0.7427(8) 0.9856(7) 0.9258(4) 0.036(2) Uiso 0.470(5) 1 d PGU A 2
H37' H 0.7297 0.9945 0.9853 0.043 Uiso 0.470(5) 1 calc PR A 2
C38' C 0.7461(8) 0.8935(6) 0.8867(5) 0.035(2) Uiso 0.470(5) 1 d PGU A 2
H38' H 0.7354 0.8395 0.9194 0.042 Uiso 0.470(5) 1 calc PR A 2
P3 P 0.74894(10) 0.48243(10) 0.75355(8) 0.0240(3) Uani 1 1 d . . .
C39 C 0.6437(4) 0.4375(4) 0.7831(3) 0.0267(10) Uani 1 1 d . A .
N40 N 0.5520(4) 0.4799(4) 0.7330(3) 0.0321(10) Uani 1 1 d . . .
C41 C 0.4654(5) 0.4611(5) 0.7560(4) 0.0393(13) Uani 1 1 d . A .
C42 C 0.4666(5) 0.4028(5) 0.8292(4) 0.0381(13) Uani 1 1 d . . .
H42 H 0.4035 0.3920 0.8439 0.046 Uiso 1 1 calc R A .
C43 C 0.5604(5) 0.3606(5) 0.8806(4) 0.0432(14) Uani 1 1 d . A .
H43 H 0.5628 0.3211 0.9319 0.052 Uiso 1 1 calc R . .
C44 C 0.6520(4) 0.3763(5) 0.8567(4) 0.0375(13) Uani 1 1 d . . .
H44 H 0.7191 0.3456 0.8902 0.045 Uiso 1 1 calc R A .
C45 C 0.3638(5) 0.5138(7) 0.6986(4) 0.0593(19) Uani 1 1 d . . .
H45A H 0.3120 0.5919 0.7156 0.089 Uiso 1 1 calc R A .
H45B H 0.3233 0.4703 0.7026 0.089 Uiso 1 1 calc R . .
H45C H 0.3898 0.5138 0.6400 0.089 Uiso 1 1 calc R . .
C46 C 0.7753(4) 0.4519(4) 0.6402(3) 0.0305(11) Uani 1 1 d . A .
C47 C 0.8275(4) 0.5045(4) 0.5953(3) 0.0316(11) Uani 1 1 d . . .
H47 H 0.8481 0.5521 0.6243 0.038 Uiso 1 1 calc R A .
C48 C 0.8499(4) 0.4887(5) 0.5091(3) 0.0370(12) Uani 1 1 d . A .
H48 H 0.8855 0.5255 0.4796 0.044 Uiso 1 1 calc R . .
C49 C 0.8208(5) 0.4200(6) 0.4662(4) 0.0475(16) Uani 1 1 d . . .
H49 H 0.8376 0.4075 0.4074 0.057 Uiso 1 1 calc R A .
C50 C 0.7672(6) 0.3695(6) 0.5093(4) 0.0547(18) Uani 1 1 d . A .
H50 H 0.7455 0.3233 0.4794 0.066 Uiso 1 1 calc R . .
C51 C 0.7442(5) 0.3847(5) 0.5952(4) 0.0453(15) Uani 1 1 d . . .
H51 H 0.7068 0.3490 0.6237 0.054 Uiso 1 1 calc R A .
C52 C 0.8797(4) 0.3677(4) 0.8018(3) 0.0306(11) Uani 1 1 d . A .
C53 C 0.9310(4) 0.3891(5) 0.8691(3) 0.0340(12) Uani 1 1 d . . .
H53 H 0.8990 0.4640 0.8894 0.041 Uiso 1 1 calc R A .
C54 C 1.0282(5) 0.3028(6) 0.9069(4) 0.0493(16) Uani 1 1 d . A .
H54 H 1.0631 0.3187 0.9523 0.059 Uiso 1 1 calc R . .
C55 C 1.0740(6) 0.1940(6) 0.8784(5) 0.066(2) Uani 1 1 d . . .
H55 H 1.1405 0.1346 0.9044 0.079 Uiso 1 1 calc R A .
C56 C 1.0237(6) 0.1707(6) 0.8123(6) 0.074(2) Uani 1 1 d . A .
H56 H 1.0543 0.0950 0.7943 0.089 Uiso 1 1 calc R . .
C57 C 0.9284(5) 0.2573(5) 0.7719(5) 0.0526(17) Uani 1 1 d . . .
H57 H 0.8967 0.2415 0.7243 0.063 Uiso 1 1 calc R A .
C1C C 1.0302(12) 0.9397(11) 0.5249(6) 0.056(3) Uiso 0.50 1 d PDU B -1
H1C1 H 0.9711 0.9161 0.5297 0.067 Uiso 0.50 1 calc PR B -1
H1C2 H 1.1035 0.8697 0.5363 0.067 Uiso 0.50 1 calc PR B -1
Cl1 Cl 1.0106(12) 1.0060(11) 0.6075(7) 0.214(5) Uiso 0.50 1 d PDU B -1
Cl2 Cl 1.0374(10) 0.9565(10) 0.4259(6) 0.181(4) Uiso 0.50 1 d PDU B -1

loop_
_atom_site_aniso_label
_atom_site_aniso_U_11
_atom_site_aniso_U_22
_atom_site_aniso_U_33
_atom_site_aniso_U_23
_atom_site_aniso_U_13
_atom_site_aniso_U_12
I1 0.0361(2) 0.0409(2) 0.02709(18) -0.00605(14) 0.00289(14) -0.02068(17)
Cu1 0.0246(3) 0.0206(3) 0.0276(3) -0.0039(2) 0.0020(2) -0.0111(2)
P1 0.0244(6) 0.0195(7) 0.0493(8) -0.0004(6) 0.0045(6) -0.0083(5)
C1 0.032(3) 0.022(3) 0.045(3) 0.000(2) 0.010(2) -0.005(2)
N2 0.038(2) 0.027(2) 0.034(2) -0.0015(19) 0.0002(19) -0.015(2)
C3 0.037(3) 0.025(3) 0.042(3) 0.003(2) -0.004(2) -0.012(2)
C7 0.091(5) 0.039(4) 0.055(4) -0.011(3) 0.013(4) -0.042(4)
C8 0.032(3) 0.027(3) 0.057(4) 0.007(3) -0.014(3) -0.016(2)
C9 0.033(3) 0.051(4) 0.043(4) 0.014(3) -0.001(3) -0.009(3)
C10 0.049(4) 0.077(5) 0.042(4) 0.010(3) -0.002(3) -0.029(4)
C11 0.078(5) 0.066(5) 0.070(5) 0.030(4) -0.042(4) -0.056(4)
C12 0.117(7) 0.046(5) 0.122(8) 0.024(5) -0.090(7) -0.032(5)
C13 0.091(6) 0.033(4) 0.124(8) 0.000(4) -0.074(6) -0.016(4)
P2 0.0255(6) 0.0224(6) 0.0295(7) -0.0026(5) 0.0000(5) -0.0131(5)
C20 0.026(2) 0.029(3) 0.032(3) -0.004(2) 0.001(2) -0.015(2)
N21 0.028(2) 0.031(2) 0.034(2) -0.0021(19) 0.0026(18) -0.0140(19)
C22 0.022(2) 0.032(3) 0.042(3) 0.000(2) 0.003(2) -0.012(2)
C23 0.025(3) 0.043(3) 0.040(3) 0.002(3) -0.009(2) -0.013(2)
C24 0.042(3) 0.049(4) 0.042(3) -0.006(3) -0.014(3) -0.022(3)
C25 0.037(3) 0.032(3) 0.045(3) -0.010(3) -0.006(3) -0.009(3)
C26 0.037(3) 0.040(3) 0.039(3) -0.006(3) 0.003(2) -0.009(3)
C27 0.037(3) 0.022(3) 0.032(3) -0.005(2) 0.003(2) -0.016(2)
C28 0.039(3) 0.041(3) 0.038(3) -0.001(3) -0.002(2) -0.021(3)
C29 0.047(4) 0.043(4) 0.040(3) 0.002(3) -0.006(3) -0.010(3)
C30 0.070(4) 0.025(3) 0.031(3) 0.002(2) 0.000(3) -0.011(3)
C31 0.054(4) 0.036(3) 0.043(3) 0.004(3) 0.014(3) -0.014(3)
C32 0.036(3) 0.035(3) 0.042(3) 0.006(3) -0.002(2) -0.014(3)
P3 0.0219(6) 0.0192(6) 0.0301(7) -0.0024(5) 0.0006(5) -0.0093(5)
C39 0.022(2) 0.021(2) 0.033(3) -0.005(2) 0.002(2) -0.007(2)
N40 0.030(2) 0.039(3) 0.032(2) -0.0052(19) 0.0014(18) -0.021(2)
C41 0.032(3) 0.047(3) 0.044(3) -0.011(3) 0.001(2) -0.022(3)
C42 0.029(3) 0.035(3) 0.055(4) -0.007(3) 0.010(3) -0.020(3)
C43 0.042(3) 0.035(3) 0.054(4) 0.008(3) 0.003(3) -0.021(3)
C44 0.027(3) 0.033(3) 0.051(3) 0.007(3) -0.002(2) -0.014(2)
C45 0.042(3) 0.096(6) 0.051(4) -0.004(4) -0.004(3) -0.042(4)
C46 0.024(2) 0.026(3) 0.039(3) -0.011(2) 0.002(2) -0.010(2)
C47 0.034(3) 0.027(3) 0.034(3) -0.007(2) 0.000(2) -0.016(2)
C48 0.032(3) 0.042(3) 0.035(3) -0.005(2) 0.003(2) -0.016(3)
C49 0.037(3) 0.079(5) 0.035(3) -0.023(3) 0.010(3) -0.034(3)
C50 0.054(4) 0.076(5) 0.053(4) -0.035(3) 0.011(3) -0.046(4)
C51 0.051(3) 0.051(4) 0.050(4) -0.023(3) 0.020(3) -0.037(3)
C52 0.021(2) 0.026(3) 0.042(3) 0.005(2) -0.003(2) -0.009(2)
C53 0.029(3) 0.036(3) 0.032(3) 0.003(2) 0.000(2) -0.013(2)
C54 0.041(3) 0.058(4) 0.049(4) 0.009(3) -0.009(3) -0.025(3)
C55 0.035(3) 0.043(4) 0.100(6) 0.011(4) -0.021(4) -0.004(3)
C56 0.041(4) 0.028(4) 0.133(8) 0.001(4) -0.016(4) -0.002(3)
C57 0.038(3) 0.027(3) 0.085(5) -0.007(3) -0.009(3) -0.009(3)

loop_
_atom_type_symbol
_atom_type_description
_atom_type_scat_dispersion_real
_atom_type_scat_dispersion_imag
_atom_type_scat_source
C C 0.0033 0.0016 'International Tables Vol C Tables 4.2.6.8 and 6.1.1.4'
H H 0.0000 0.0000 'International Tables Vol C Tables 4.2.6.8 and 6.1.1.4'
N N 0.0061 0.0033 'International Tables Vol C Tables 4.2.6.8 and 6.1.1.4'
P P 0.1023 0.0942 'International Tables Vol C Tables 4.2.6.8 and 6.1.1.4'
Cu Cu 0.3201 1.2651 'International Tables Vol C Tables 4.2.6.8 and 6.1.1.4'
I I -0.4742 1.8119 'International Tables Vol C Tables 4.2.6.8 and 6.1.1.4'
Cl Cl 0.1484 0.1585 'International Tables Vol C Tables 4.2.6.8 and 6.1.1.4'

loop_
_geom_angle_atom_site_label_1
_geom_angle_atom_site_label_2
_geom_angle_atom_site_label_3
_geom_angle
P1 Cu1 P3 115.23(5)
P1 Cu1 P2 112.39(5)
P3 Cu1 P2 113.40(5)
P1 Cu1 I1 102.62(4)
P3 Cu1 I1 105.06(4)
P2 Cu1 I1 106.88(4)
C14' P1 C8 95.1(3)
C14' P1 C1 105.4(3)
C8 P1 C1 105.2(2)
C14' P1 C14 15.0(4)
C8 P1 C14 109.6(3)
C1 P1 C14 97.2(3)
C14' P1 Cu1 124.6(3)
C8 P1 Cu1 117.90(19)
C1 P1 Cu1 106.63(18)
C14 P1 Cu1 117.3(2)
N2 C1 C6' 124.4(5)
N2 C1 C6 119.1(5)
C6' C1 C6 27.9(5)
N2 C1 P1 116.9(4)
C6' C1 P1 117.8(5)
C6 C1 P1 120.3(5)
C1 N2 C3 118.8(5)
N2 C3 C4 123.9(5)
N2 C3 C4' 118.6(5)
C4 C3 C4' 15.4(8)
N2 C3 C7 117.3(5)
C4 C3 C7 118.1(6)
C4' C3 C7 123.7(6)
C3 C4 C5 118.0(6)
C3 C4 H4 121.0
C5 C4 H4 121.0
C6 C5 C4 117.7(7)
C6 C5 H5 121.2
C4 C5 H5 121.2
C5 C6 C1 120.9(6)
C5 C6 H6 119.6
C1 C6 H6 119.5
C5' C4' C3 121.3(7)
C5' C4' H4' 119.4
C3 C4' H4' 119.4
C4' C5' C6' 119.0(7)
C4' C5' H5' 120.5
C6' C5' H5' 120.5
C1 C6' C5' 115.4(6)
C1 C6' H6' 122.3
C5' C6' H6' 122.3
C3 C7 H7A 109.5
C3 C7 H7B 109.5
C3 C7 H7C 109.5
C3 C7 H7D 109.5
C3 C7 H7E 109.5
H7D C7 H7E 109.5
C3 C7 H7F 109.5
H7D C7 H7F 109.5
H7E C7 H7F 109.5
C13 C8 C9 116.9(6)
C13 C8 P1 125.3(5)
C9 C8 P1 117.8(4)
C10 C9 C8 121.3(6)
C10 C9 H9 119.3
C8 C9 H9 119.3
C11 C10 C9 120.7(7)
C11 C10 H10 119.7
C9 C10 H10 119.7
C10 C11 C12 119.2(7)
C10 C11 H11 120.4
C12 C11 H11 120.4
C13 C12 C11 120.2(7)
C13 C12 H12 119.9
C11 C12 H12 119.9
C12 C13 C8 121.5(8)
C12 C13 H13 119.2
C8 C13 H13 119.2
C15 C14 C19 120.0
C15 C14 P1 120.7(4)
C19 C14 P1 119.1(4)
C16 C15 C14 120.0
C16 C15 H15 120.0
C14 C15 H15 120.0
C15 C16 C17 120.0
C15 C16 H16 120.0
C17 C16 H16 120.0
C18 C17 C16 120.0
C18 C17 H17 120.0
C16 C17 H17 120.0
C17 C18 C19 120.0
C17 C18 H18 120.0
C19 C18 H18 120.0
C18 C19 C14 120.0
C18 C19 H19 120.0
C14 C19 H19 120.0
C15' C14' C19' 120.0
C15' C14' P1 117.2(5)
C19' C14' P1 122.4(5)
C16' C15' C14' 120.0
C16' C15' H15' 120.0
C14' C15' H15' 120.0
C15' C16' C17' 120.0
C15' C16' H16' 120.0
C17' C16' H16' 120.0
C18' C17' C16' 120.0
C18' C17' H17' 120.0
C16' C17' H17' 120.0
C19' C18' C17' 120.0
C19' C18' H18' 120.0
C17' C18' H18' 120.0
C18' C19' C14' 120.0
C18' C19' H19' 120.0
C14' C19' H19' 120.0
C33 P2 C27 101.1(3)
C33 P2 C20 101.5(3)
C27 P2 C20 105.6(2)
C33 P2 C33' 2.6(4)
C27 P2 C33' 103.4(3)
C20 P2 C33' 101.9(3)
C33 P2 Cu1 123.6(2)
C27 P2 Cu1 116.00(16)
C20 P2 Cu1 106.97(16)
C33' P2 Cu1 121.1(3)
N21 C20 C25 122.9(5)
N21 C20 P2 114.7(4)
C25 C20 P2 121.8(4)
C20 N21 C22 118.5(5)
N21 C22 C23 121.9(5)
N21 C22 C26 116.3(5)
C23 C22 C26 121.7(5)
C24 C23 C22 119.4(5)
C24 C23 H23 120.3
C22 C23 H23 120.3
C23 C24 C25 119.4(5)
C23 C24 H24 120.3
C25 C24 H24 120.3
C24 C25 C20 117.8(5)
C24 C25 H25 121.1
C20 C25 H25 121.1
C22 C26 H26A 109.5
C22 C26 H26B 109.5
H26A C26 H26B 109.5
C22 C26 H26C 109.5
H26A C26 H26C 109.5
H26B C26 H26C 109.5
C28 C27 C32 117.7(5)
C28 C27 P2 116.9(4)
C32 C27 P2 125.4(4)
C29 C28 C27 121.4(6)
C29 C28 H28 119.3
C27 C28 H28 119.3
C28 C29 C30 120.2(6)
C28 C29 H29 119.9
C30 C29 H29 119.9
C29 C30 C31 119.7(5)
C29 C30 H30 120.2
C31 C30 H30 120.2
C30 C31 C32 120.2(6)
C30 C31 H31 119.9
C32 C31 H31 119.9
C31 C32 C27 120.8(5)
C31 C32 H32 119.6
C27 C32 H32 119.6
C34 C33 C38 120.0
C34 C33 P2 120.9(4)
C38 C33 P2 118.8(4)
C33 C34 C35 120.0
C33 C34 H34 120.0
C35 C34 H34 120.0
C36 C35 C34 120.0
C36 C35 H35 120.0
C34 C35 H35 120.0
C37 C36 C35 120.0
C37 C36 H36 120.0
C35 C36 H36 120.0
C36 C37 C38 120.0
C36 C37 H37 120.0
C38 C37 H37 120.0
C37 C38 C33 120.0
C37 C38 H38 120.0
C33 C38 H38 120.0
C34' C33' C38' 120.0
C34' C33' P2 121.0(4)
C38' C33' P2 118.7(4)
C35' C34' C33' 120.0
C35' C34' H34' 120.0
C33' C34' H34' 120.0
C34' C35' C36' 120.0
C34' C35' H35' 120.0
C36' C35' H35' 120.0
C37' C36' C35' 120.0
C37' C36' H36' 120.0
C35' C36' H36' 120.0
C36' C37' C38' 120.0
C36' C37' H37' 120.0
C38' C37' H37' 120.0
C37' C38' C33' 120.0
C37' C38' H38' 120.0
C33' C38' H38' 120.0
C46 P3 C39 103.9(2)
C46 P3 C52 102.3(2)
C39 P3 C52 101.1(2)
C46 P3 Cu1 117.86(17)
C39 P3 Cu1 107.50(16)
C52 P3 Cu1 121.64(18)
N40 C39 C44 122.6(5)
N40 C39 P3 114.4(4)
C44 C39 P3 122.5(4)
C39 N40 C41 117.9(5)
N40 C41 C42 122.8(5)
N40 C41 C45 115.2(5)
C42 C41 C45 122.0(5)
C43 C42 C41 118.9(5)
C43 C42 H42 120.5
C41 C42 H42 120.5
C42 C43 C44 119.1(5)
C42 C43 H43 120.4
C44 C43 H43 120.4
C39 C44 C43 118.7(5)
C39 C44 H44 120.7
C43 C44 H44 120.7
C41 C45 H45A 109.5
C41 C45 H45B 109.5
H45A C45 H45B 109.5
C41 C45 H45C 109.5
H45A C45 H45C 109.5
H45B C45 H45C 109.5
C47 C46 C51 117.7(5)
C47 C46 P3 116.4(4)
C51 C46 P3 125.8(4)
C48 C47 C46 121.3(5)
C48 C47 H47 119.3
C46 C47 H47 119.3
C49 C48 C47 120.0(5)
C49 C48 H48 120.0
C47 C48 H48 120.0
C50 C49 C48 119.3(5)
C50 C49 H49 120.3
C48 C49 H49 120.3
C49 C50 C51 121.2(5)
C49 C50 H50 119.4
C51 C50 H50 119.4
C50 C51 C46 120.4(5)
C50 C51 H51 119.8
C46 C51 H51 119.8
C53 C52 C57 119.0(5)
C53 C52 P3 120.6(4)
C57 C52 P3 120.5(4)
C54 C53 C52 121.0(5)
C54 C53 H53 119.5
C52 C53 H53 119.5
C55 C54 C53 119.7(6)
C55 C54 H54 120.2
C53 C54 H54 120.2
C54 C55 C56 120.3(6)
C54 C55 H55 119.9
C56 C55 H55 119.9
C55 C56 C57 120.6(7)
C55 C56 H56 119.7
C57 C56 H56 119.7
C56 C57 C52 119.4(7)
C56 C57 H57 120.3
C52 C57 H57 120.3
Cl1 C1C Cl2 139.6(12)
Cl1 C1C H1C1 102.2
Cl2 C1C H1C1 102.2
Cl1 C1C H1C2 102.2
Cl2 C1C H1C2 102.2
H1C1 C1C H1C2 104.8

loop_
_geom_bond_atom_site_label_1
_geom_bond_atom_site_label_2
_geom_bond_distance
I1 Cu1 2.6665(7)
Cu1 P1 2.3043(15)
Cu1 P3 2.3088(14)
Cu1 P2 2.3136(13)
P1 C14' 1.825(6)
P1 C8 1.830(6)
P1 C1 1.838(5)
P1 C14 1.896(5)
C1 N2 1.330(6)
C1 C6' 1.381(7)
C1 C6 1.420(7)
N2 C3 1.348(7)
C3 C4 1.386(7)
C3 C4' 1.394(7)
C3 C7 1.477(8)
C4 C5 1.393(7)
C4 H4 0.9500
C5 C6 1.387(7)
C5 H5 0.9500
C6 H6 0.9500
C4' C5' 1.388(7)
C4' H4' 0.9500
C5' C6' 1.393(7)
C5' H5' 0.9500
C6' H6' 0.9500
C7 H7A 0.9800
C7 H7B 0.9800
C7 H7C 0.9800
C7 H7D 0.9800
C7 H7E 0.9800
C7 H7F 0.9800
C8 C13 1.384(8)
C8 C9 1.395(9)
C9 C10 1.378(9)
C9 H9 0.9500
C10 C11 1.358(9)
C10 H10 0.9500
C11 C12 1.382(12)
C11 H11 0.9500
C12 C13 1.377(12)
C12 H12 0.9500
C13 H13 0.9500
C14 C15 1.3900
C14 C19 1.3900
C15 C16 1.3900
C15 H15 0.9500
C16 C17 1.3900
C16 H16 0.9500
C17 C18 1.3900
C17 H17 0.9500
C18 C19 1.3900
C18 H18 0.9500
C19 H19 0.9500
C14' C15' 1.3900
C14' C19' 1.3900
C15' C16' 1.3900
C15' H15' 0.9500
C16' C17' 1.3900
C16' H16' 0.9500
C17' C18' 1.3900
C17' H17' 0.9500
C18' C19' 1.3900
C18' H18' 0.9500
C19' H19' 0.9500
P2 C33 1.815(6)
P2 C27 1.831(5)
P2 C20 1.841(5)
P2 C33' 1.866(6)
C20 N21 1.334(6)
C20 C25 1.398(7)
N21 C22 1.347(6)
C22 C23 1.390(8)
C22 C26 1.493(8)
C23 C24 1.372(8)
C23 H23 0.9500
C24 C25 1.392(8)
C24 H24 0.9500
C25 H25 0.9500
C26 H26A 0.9800
C26 H26B 0.9800
C26 H26C 0.9800
C27 C28 1.390(7)
C27 C32 1.393(7)
C28 C29 1.369(8)
C28 H28 0.9500
C29 C30 1.376(9)
C29 H29 0.9500
C30 C31 1.377(9)
C30 H30 0.9500
C31 C32 1.378(8)
C31 H31 0.9500
C32 H32 0.9500
C33 C34 1.3900
C33 C38 1.3900
C34 C35 1.3900
C34 H34 0.9500
C35 C36 1.3900
C35 H35 0.9500
C36 C37 1.3900
C36 H36 0.9500
C37 C38 1.3900
C37 H37 0.9500
C38 H38 0.9500
C33' C34' 1.3900
C33' C38' 1.3900
C34' C35' 1.3900
C34' H34' 0.9500
C35' C36' 1.3900
C35' H35' 0.9500
C36' C37' 1.3900
C36' H36' 0.9500
C37' C38' 1.3900
C37' H37' 0.9500
C38' H38' 0.9500
P3 C46 1.834(5)
P3 C39 1.838(5)
P3 C52 1.839(5)
C39 N40 1.338(6)
C39 C44 1.381(7)
N40 C41 1.346(7)
C41 C42 1.376(8)
C41 C45 1.500(8)
C42 C43 1.371(8)
C42 H42 0.9500
C43 C44 1.388(7)
C43 H43 0.9500
C44 H44 0.9500
C45 H45A 0.9800
C45 H45B 0.9800
C45 H45C 0.9800
C46 C47 1.392(7)
C46 C51 1.392(7)
C47 C48 1.386(7)
C47 H47 0.9500
C48 C49 1.373(8)
C48 H48 0.9500
C49 C50 1.372(9)
C49 H49 0.9500
C50 C51 1.381(9)
C50 H50 0.9500
C51 H51 0.9500
C52 C53 1.390(7)
C52 C57 1.399(8)
C53 C54 1.386(8)
C53 H53 0.9500
C54 C55 1.376(10)
C54 H54 0.9500
C55 C56 1.380(11)
C55 H55 0.9500
C56 C57 1.392(9)
C56 H56 0.9500
C57 H57 0.9500
C1C Cl1 1.548(9)
C1C Cl2 1.579(8)
C1C H1C1 0.9900
C1C H1C2 0.9900

loop_
_geom_torsion_atom_site_label_1
_geom_torsion_atom_site_label_2
_geom_torsion_atom_site_label_3
_geom_torsion_atom_site_label_4
_geom_torsion
P3 Cu1 P1 C14' 62.6(4)
P2 Cu1 P1 C14' -165.4(4)
I1 Cu1 P1 C14' -51.0(4)
P3 Cu1 P1 C8 -56.6(2)
P2 Cu1 P1 C8 75.4(2)
I1 Cu1 P1 C8 -170.13(19)
P3 Cu1 P1 C1 -174.50(17)
P2 Cu1 P1 C1 -42.52(18)
I1 Cu1 P1 C1 71.93(17)
P3 Cu1 P1 C14 77.9(3)
P2 Cu1 P1 C14 -150.1(3)
I1 Cu1 P1 C14 -35.7(3)
C14' P1 C1 N2 -140.5(5)
C8 P1 C1 N2 -40.6(5)
C14 P1 C1 N2 -153.2(5)
Cu1 P1 C1 N2 85.4(4)
C14' P1 C1 C6' 29.2(8)
C8 P1 C1 C6' 129.1(7)
C14 P1 C1 C6' 16.5(7)
Cu1 P1 C1 C6' -104.9(7)
C14' P1 C1 C6 61.2(7)
C8 P1 C1 C6 161.0(6)
C14 P1 C1 C6 48.4(7)
Cu1 P1 C1 C6 -73.0(6)
C6' C1 N2 C3 18.7(10)
C6 C1 N2 C3 -13.7(9)
P1 C1 N2 C3 -172.3(4)
C1 N2 C3 C4 6.7(10)
C1 N2 C3 C4' -10.2(10)
C1 N2 C3 C7 177.3(5)
N2 C3 C4 C5 0.5(14)
C4' C3 C4 C5 75(2)
C7 C3 C4 C5 -170.0(9)
C3 C4 C5 C6 -0.2(16)
C4 C5 C6 C1 -6.9(16)
N2 C1 C6 C5 14.2(13)
C6' C1 C6 C5 -95.1(14)
P1 C1 C6 C5 172.1(8)
N2 C3 C4' C5' 2.6(15)
C4 C3 C4' C5' -112(3)
C7 C3 C4' C5' 174.6(10)
C3 C4' C5' C6' -2.2(19)
N2 C1 C6' C5' -17.8(14)
C6 C1 C6' C5' 70.3(13)
P1 C1 C6' C5' 173.3(8)
C4' C5' C6' C1 9.0(18)
C14' P1 C8 C13 78.6(7)
C1 P1 C8 C13 -28.9(7)
C14 P1 C8 C13 74.7(7)
Cu1 P1 C8 C13 -147.6(6)
C14' P1 C8 C9 -101.6(5)
C1 P1 C8 C9 150.9(4)
C14 P1 C8 C9 -105.5(5)
Cu1 P1 C8 C9 32.2(5)
C13 C8 C9 C10 -2.0(9)
P1 C8 C9 C10 178.2(5)
C8 C9 C10 C11 -0.2(10)
C9 C10 C11 C12 2.3(11)
C10 C11 C12 C13 -2.1(13)
C11 C12 C13 C8 -0.2(15)
C9 C8 C13 C12 2.2(12)
P1 C8 C13 C12 -178.0(7)
C14' P1 C14 C15 93.8(16)
C8 P1 C14 C15 109.2(4)
C1 P1 C14 C15 -141.8(4)
Cu1 P1 C14 C15 -28.8(5)
C14' P1 C14 C19 -80.4(16)
C8 P1 C14 C19 -65.0(5)
C1 P1 C14 C19 44.0(5)
Cu1 P1 C14 C19 157.0(4)
C19 C14 C15 C16 0.0
P1 C14 C15 C16 -174.1(5)
C14 C15 C16 C17 0.0
C15 C16 C17 C18 0.0
C16 C17 C18 C19 0.0
C17 C18 C19 C14 0.0
C15 C14 C19 C18 0.0
P1 C14 C19 C18 174.2(5)
C8 P1 C14' C15' 136.0(5)
C1 P1 C14' C15' -116.7(5)
C14 P1 C14' C15' -58.5(16)
Cu1 P1 C14' C15' 6.7(6)
C8 P1 C14' C19' -51.5(6)
C1 P1 C14' C19' 55.8(6)
C14 P1 C14' C19' 114.0(18)
Cu1 P1 C14' C19' 179.3(4)
C19' C14' C15' C16' 0.0
P1 C14' C15' C16' 172.7(6)
C14' C15' C16' C17' 0.0
C15' C16' C17' C18' 0.0
C16' C17' C18' C19' 0.0
C17' C18' C19' C14' 0.0
C15' C14' C19' C18' 0.0
P1 C14' C19' C18' -172.3(7)
P1 Cu1 P2 C33 62.6(3)
P3 Cu1 P2 C33 -164.5(3)
I1 Cu1 P2 C33 -49.2(3)
P1 Cu1 P2 C27 -62.87(19)
P3 Cu1 P2 C27 70.01(19)
I1 Cu1 P2 C27 -174.70(18)
P1 Cu1 P2 C20 179.60(17)
P3 Cu1 P2 C20 -47.52(18)
I1 Cu1 P2 C20 67.77(17)
P1 Cu1 P2 C33' 63.7(3)
P3 Cu1 P2 C33' -163.4(3)
I1 Cu1 P2 C33' -48.1(3)
C33 P2 C20 N21 -156.3(4)
C27 P2 C20 N21 -51.2(4)
C33' P2 C20 N21 -159.0(4)
Cu1 P2 C20 N21 72.9(4)
C33 P2 C20 C25 32.1(5)
C27 P2 C20 C25 137.2(4)
C33' P2 C20 C25 29.5(5)
Cu1 P2 C20 C25 -98.7(4)
C25 C20 N21 C22 1.2(7)
P2 C20 N21 C22 -170.3(4)
C20 N21 C22 C23 1.3(7)
C20 N21 C22 C26 178.5(5)
N21 C22 C23 C24 -2.5(8)
C26 C22 C23 C24 -179.5(5)
C22 C23 C24 C25 1.1(9)
C23 C24 C25 C20 1.3(9)
N21 C20 C25 C24 -2.5(8)
P2 C20 C25 C24 168.4(4)
C33 P2 C27 C28 -88.7(5)
C20 P2 C27 C28 165.8(4)
C33' P2 C27 C28 -87.5(5)
Cu1 P2 C27 C28 47.6(4)
C33 P2 C27 C32 92.2(5)
C20 P2 C27 C32 -13.3(5)
C33' P2 C27 C32 93.4(5)
Cu1 P2 C27 C32 -131.5(4)
C32 C27 C28 C29 -0.5(8)
P2 C27 C28 C29 -179.7(5)
C27 C28 C29 C30 0.6(9)
C28 C29 C30 C31 -0.2(9)
C29 C30 C31 C32 -0.4(9)
C30 C31 C32 C27 0.6(9)
C28 C27 C32 C31 -0.1(8)
P2 C27 C32 C31 179.0(4)
C27 P2 C33 C34 -45.2(5)
C20 P2 C33 C34 63.5(5)
C33' P2 C33 C34 163(10)
Cu1 P2 C33 C34 -177.0(3)
C27 P2 C33 C38 140.7(4)
C20 P2 C33 C38 -110.7(5)
C33' P2 C33 C38 -11(9)
Cu1 P2 C33 C38 8.9(6)
C38 C33 C34 C35 0.0
P2 C33 C34 C35 -174.1(6)
C33 C34 C35 C36 0.0
C34 C35 C36 C37 0.0
C35 C36 C37 C38 0.0
C36 C37 C38 C33 0.0
C34 C33 C38 C37 0.0
P2 C33 C38 C37 174.2(6)
C33 P2 C33' C34' 15(9)
C27 P2 C33' C34' -13.5(5)
C20 P2 C33' C34' 95.9(5)
Cu1 P2 C33' C34' -145.6(4)
C33 P2 C33' C38' -159(10)
C27 P2 C33' C38' 173.3(4)
C20 P2 C33' C38' -77.2(5)
Cu1 P2 C33' C38' 41.2(5)
C38' C33' C34' C35' 0.0
P2 C33' C34' C35' -173.1(7)
C33' C34' C35' C36' 0.0
C34' C35' C36' C37' 0.0
C35' C36' C37' C38' 0.0
C36' C37' C38' C33' 0.0
C34' C33' C38' C37' 0.0
P2 C33' C38' C37' 173.3(6)
P1 Cu1 P3 C46 73.56(18)
P2 Cu1 P3 C46 -57.94(18)
I1 Cu1 P3 C46 -174.30(17)
P1 Cu1 P3 C39 -43.29(18)
P2 Cu1 P3 C39 -174.79(17)
I1 Cu1 P3 C39 68.85(17)
P1 Cu1 P3 C52 -158.88(19)
P2 Cu1 P3 C52 69.6(2)
I1 Cu1 P3 C52 -46.7(2)
C46 P3 C39 N40 -51.2(4)
C52 P3 C39 N40 -157.0(4)
Cu1 P3 C39 N40 74.5(4)
C46 P3 C39 C44 136.3(4)
C52 P3 C39 C44 30.4(5)
Cu1 P3 C39 C44 -98.1(4)
C44 C39 N40 C41 -0.2(8)
P3 C39 N40 C41 -172.8(4)
C39 N40 C41 C42 1.5(8)
C39 N40 C41 C45 178.2(5)
N40 C41 C42 C43 -0.9(9)
C45 C41 C42 C43 -177.4(6)
C41 C42 C43 C44 -1.0(9)
N40 C39 C44 C43 -1.6(8)
P3 C39 C44 C43 170.3(4)
C42 C43 C44 C39 2.2(9)
C39 P3 C46 C47 163.3(4)
C52 P3 C46 C47 -91.8(4)
Cu1 P3 C46 C47 44.5(4)
C39 P3 C46 C51 -14.2(5)
C52 P3 C46 C51 90.7(5)
Cu1 P3 C46 C51 -133.0(5)
C51 C46 C47 C48 -1.3(8)
P3 C46 C47 C48 -179.0(4)
C46 C47 C48 C49 -0.1(8)
C47 C48 C49 C50 1.5(9)
C48 C49 C50 C51 -1.4(10)
C49 C50 C51 C46 -0.1(10)
C47 C46 C51 C50 1.4(9)
P3 C46 C51 C50 178.9(5)
C46 P3 C52 C53 139.7(4)
C39 P3 C52 C53 -113.3(4)
Cu1 P3 C52 C53 5.5(5)
C46 P3 C52 C57 -40.9(5)
C39 P3 C52 C57 66.2(5)
Cu1 P3 C52 C57 -175.1(4)
C57 C52 C53 C54 -0.7(8)
P3 C52 C53 C54 178.7(4)
C52 C53 C54 C55 -0.9(9)
C53 C54 C55 C56 0.2(11)
C54 C55 C56 C57 2.1(12)
C55 C56 C57 C52 -3.6(12)
C53 C52 C57 C56 2.9(9)
P3 C52 C57 C56 -176.5(5)
